data_2218223
loop_
_publ_author_name
'Steinert, Hannah'
'Lerner, Hans-Wolfram'
'Bolte, Michael'

_publ_section_title
;
 Bromotriphenylsilane
;
_journal_coeditor_code PV2078
_journal_issue 5
_journal_name_full 'Acta Crystallographica Section E'
_journal_page_first o880
_journal_paper_doi 10.1107/S1600536808010520
_journal_volume 64
_journal_year 2008
_chemical_formula_iupac 'C18 H15 Br Si'
_chemical_formula_moiety 'C18 H15 Br Si'
_chemical_formula_sum 'C18 H15 Br Si'
_chemical_formula_weight 339.30
_chemical_name_systematic
;
Bromotriphenylsilane
;
_space_group_IT_number 14
_symmetry_cell_setting monoclinic
_symmetry_space_group_name_Hall '-P 2ybc'
_symmetry_space_group_name_H-M 'P 1 21/c 1'
_atom_sites_solution_hydrogens geom
_atom_sites_solution_primary direct
_atom_sites_solution_secondary difmap
_audit_creation_method SHELXL-97
_cell_angle_alpha 90.00
_cell_angle_beta 107.174(5)
_cell_angle_gamma 90.00
_cell_formula_units_Z 8
_cell_length_a 18.6306(13)
_cell_length_b 9.6160(4)
_cell_length_c 18.3618(13)
_cell_measurement_reflns_used 32075
_cell_measurement_temperature 173(2)
_cell_measurement_theta_max 26.3
_cell_measurement_theta_min 2.4
_cell_volume 3142.9(3)
_computing_cell_refinement 'X-AREA (Stoe & Cie, 2001)'
_computing_data_collection 'X-AREA (Stoe & Cie, 2001)'
_computing_data_reduction 'X-AREA (Stoe & Cie, 2001)'
_computing_molecular_graphics 'XP in SHELXTL-Plus (Sheldrick, 2008)'
_computing_publication_material 'PLATON (Spek, 2003)'
_computing_structure_refinement 'SHELXL97 (Sheldrick, 2008)'
_computing_structure_solution 'SHELXS97 (Sheldrick, 2008)'
_diffrn_ambient_temperature 173(2)
_diffrn_measured_fraction_theta_full 0.999
_diffrn_measured_fraction_theta_max 0.986
_diffrn_measurement_device_type 'Stoe IPDSII two-circle'
_diffrn_measurement_method \w
_diffrn_radiation_monochromator graphite
_diffrn_radiation_source 'fine-focus sealed tube'
_diffrn_radiation_type MoK\a
_diffrn_radiation_wavelength 0.71073
_diffrn_reflns_av_R_equivalents 0.0729
_diffrn_reflns_av_sigmaI/netI 0.0283
_diffrn_reflns_limit_h_max 21
_diffrn_reflns_limit_h_min -22
_diffrn_reflns_limit_k_max 11
_diffrn_reflns_limit_k_min 0
_diffrn_reflns_limit_l_max 22
_diffrn_reflns_limit_l_min 0
_diffrn_reflns_number 47324
_diffrn_reflns_theta_full 25.00
_diffrn_reflns_theta_max 26.10
_diffrn_reflns_theta_min 2.32
_diffrn_standards_number 0
_exptl_absorpt_coefficient_mu 2.679
_exptl_absorpt_correction_T_max 0.6300
_exptl_absorpt_correction_T_min 0.4905
_exptl_absorpt_correction_type multi-scan
_exptl_absorpt_process_details '(MULABS; Spek, 2003; Blessing, 1995)'
_exptl_crystal_colour colourless
_exptl_crystal_density_diffrn 1.434
_exptl_crystal_density_method 'not measured'
_exptl_crystal_description block
_exptl_crystal_F_000 1376
_exptl_crystal_size_max 0.31
_exptl_crystal_size_mid 0.25
_exptl_crystal_size_min 0.19
_refine_diff_density_max 2.342
_refine_diff_density_min -2.223
_refine_ls_extinction_method none
_refine_ls_goodness_of_fit_ref 1.162
_refine_ls_hydrogen_treatment constr
_refine_ls_matrix_type full
_refine_ls_number_parameters 362
_refine_ls_number_reflns 6141
_refine_ls_number_restraints 0
_refine_ls_restrained_S_all 1.162
_refine_ls_R_factor_all 0.1134
_refine_ls_R_factor_gt 0.0943
_refine_ls_shift/su_max 0.000
_refine_ls_shift/su_mean 0.000
_refine_ls_structure_factor_coef Fsqd
_refine_ls_weighting_details 'calc w=1/[\s^2^(Fo^2^)+(0.2P)^2^] where P=(Fo^2^+2Fc^2^)/3'
_refine_ls_weighting_scheme calc
_refine_ls_wR_factor_gt 0.2708
_refine_ls_wR_factor_ref 0.2878
_reflns_number_gt 4739
_reflns_number_total 6141
_reflns_threshold_expression I>2\s(I)
_cod_data_source_file pv2078.cif
_cod_data_source_block I
_cod_depositor_comments
;
The following automatic conversions were performed:
'_symmetry_cell_setting' value 'Monoclinic' changed to 'monoclinic'
according to '/home/saulius/struct/CIF-dictionaries/cif_core.dic'
dictionary named 'cif_core.dic' version 2.4.1 from 2010-06-29.

Automatic conversion script
Id: cif_fix_enum 1527 2010-12-29 10:47:43Z saulius 

The following automatic conversions were performed:

'_symmetry_cell_setting' value 'Monoclinic' changed to 'monoclinic'
according to /home/saulius/struct/CIF-dictionaries/cif_core.dic
dictionary named 'cif_core.dic' version 2.4.1 from 2010-06-29.

Automatic conversion script
Id: cif_fix_values 1715 2011-07-08 13:25:40Z adriana 
;
_cod_original_sg_symbol_H-M 'P 21/c'
_cod_database_code 2218223
_cod_database_fobs_code 2218223

loop_
_symmetry_equiv_pos_as_xyz
'x, y, z'
'-x, y+1/2, -z+1/2'
'-x, -y, -z'
'x, -y-1/2, z-1/2'

loop_
_atom_site_type_symbol
_atom_site_label
_atom_site_fract_x
_atom_site_fract_y
_atom_site_fract_z
_atom_site_U_iso_or_equiv
_atom_site_adp_type
_atom_site_calc_flag
_atom_site_refinement_flags
_atom_site_occupancy
Br Br1 0.40043(4) 0.50324(9) 0.36669(5) 0.0513(3) Uani d . 1
Si Si1 0.44440(9) 0.32247(18) 0.31491(10) 0.0287(4) Uani d . 1
C C1 0.4064(3) 0.3378(6) 0.2089(4) 0.0297(12) Uani d . 1
C C2 0.3696(4) 0.4572(7) 0.1712(4) 0.0384(15) Uani d . 1
H H2 0.3634 0.5354 0.2003 0.046 Uiso calc R 1
C C3 0.3425(4) 0.4625(9) 0.0928(5) 0.0472(18) Uani d . 1
H H3 0.3173 0.5436 0.0685 0.057 Uiso calc R 1
C C4 0.3518(5) 0.3503(9) 0.0492(4) 0.051(2) Uani d . 1
H H4 0.3332 0.3542 -0.0048 0.061 Uiso calc R 1
C C5 0.3888(5) 0.2303(9) 0.0855(4) 0.053(2) Uani d . 1
H H5 0.3963 0.1534 0.0560 0.064 Uiso calc R 1
C C6 0.4143(4) 0.2251(8) 0.1642(4) 0.0425(16) Uani d . 1
H H6 0.4378 0.1427 0.1884 0.051 Uiso calc R 1
C C7 0.5489(3) 0.3357(6) 0.3495(4) 0.0304(13) Uani d . 1
C C8 0.5925(3) 0.3310(7) 0.2984(4) 0.0314(13) Uani d . 1
H H8 0.5689 0.3217 0.2452 0.038 Uiso calc R 1
C C9 0.6711(4) 0.3402(8) 0.3269(4) 0.0421(16) Uani d . 1
H H9 0.7004 0.3367 0.2924 0.051 Uiso calc R 1
C C10 0.7064(4) 0.3543(8) 0.4039(4) 0.0426(16) Uani d . 1
H H10 0.7596 0.3606 0.4225 0.051 Uiso calc R 1
C C11 0.6628(4) 0.3593(8) 0.4542(4) 0.0402(15) Uani d . 1
H H11 0.6867 0.3695 0.5073 0.048 Uiso calc R 1
C C12 0.5858(4) 0.3494(8) 0.4276(4) 0.0370(15) Uani d . 1
H H12 0.5573 0.3519 0.4627 0.044 Uiso calc R 1
C C13 0.4096(3) 0.1588(7) 0.3471(4) 0.0312(13) Uani d . 1
C C14 0.3318(3) 0.1342(7) 0.3281(4) 0.0327(13) Uani d . 1
H H14 0.2977 0.2032 0.3012 0.039 Uiso calc R 1
C C15 0.3040(4) 0.0106(9) 0.3482(4) 0.0431(17) Uani d . 1
H H15 0.2513 -0.0048 0.3347 0.052 Uiso calc R 1
C C16 0.3533(4) -0.0902(7) 0.3881(4) 0.0382(15) Uani d . 1
H H16 0.3354 -0.1754 0.4024 0.046 Uiso calc R 1
C C17 0.4277(5) -0.0635(8) 0.4059(4) 0.0456(18) Uani d . 1
H H17 0.4614 -0.1331 0.4327 0.055 Uiso calc R 1
C C18 0.4574(4) 0.0556(7) 0.3882(4) 0.0355(14) Uani d . 1
H H18 0.5103 0.0689 0.4036 0.043 Uiso calc R 1
Br Br2 0.09145(4) -0.23720(9) 0.11290(5) 0.0511(3) Uani d . 1
Si Si2 0.05044(9) -0.06392(18) 0.17217(10) 0.0290(4) Uani d . 1
C C19 -0.0543(3) -0.0792(6) 0.1436(4) 0.0301(12) Uani d . 1
C C20 -0.0925(3) -0.0806(7) 0.1995(3) 0.0310(13) Uani d . 1
H H20 -0.0650 -0.0729 0.2519 0.037 Uiso calc R 1
C C21 -0.1708(4) -0.0932(8) 0.1780(4) 0.0419(16) Uani d . 1
H H21 -0.1963 -0.0921 0.2158 0.050 Uiso calc R 1
C C22 -0.2112(4) -0.1073(7) 0.1022(4) 0.0375(14) Uani d . 1
H H22 -0.2643 -0.1169 0.0879 0.045 Uiso calc R 1
C C23 -0.1737(4) -0.1074(8) 0.0466(4) 0.0404(15) Uani d . 1
H H23 -0.2014 -0.1183 -0.0056 0.048 Uiso calc R 1
C C24 -0.0975(4) -0.0918(8) 0.0668(4) 0.0377(15) Uani d . 1
H H24 -0.0731 -0.0894 0.0281 0.045 Uiso calc R 1
C C25 0.0929(3) -0.0861(6) 0.2773(4) 0.0291(12) Uani d . 1
C C26 0.0895(4) 0.0262(7) 0.3249(4) 0.0371(14) Uani d . 1
H H26 0.0662 0.1106 0.3032 0.044 Uiso calc R 1
C C27 0.1195(5) 0.0154(9) 0.4025(4) 0.0481(18) Uani d . 1
H H27 0.1169 0.0924 0.4341 0.058 Uiso calc R 1
C C28 0.1542(4) -0.1087(9) 0.4358(4) 0.0438(17) Uani d . 1
H H28 0.1747 -0.1163 0.4896 0.053 Uiso calc R 1
C C29 0.1577(4) -0.2189(8) 0.3892(4) 0.0414(16) Uani d . 1
H H29 0.1812 -0.3028 0.4113 0.050 Uiso calc R 1
C C30 0.1278(4) -0.2103(7) 0.3101(4) 0.0373(14) Uani d . 1
H H30 0.1309 -0.2873 0.2788 0.045 Uiso calc R 1
C C31 0.0848(3) 0.1019(7) 0.1422(3) 0.0315(13) Uani d . 1
C C32 0.1619(4) 0.1250(8) 0.1564(4) 0.0355(14) Uani d . 1
H H32 0.1962 0.0530 0.1791 0.043 Uiso calc R 1
C C33 0.1895(4) 0.2494(9) 0.1384(4) 0.0460(17) Uani d . 1
H H33 0.2421 0.2612 0.1482 0.055 Uiso calc R 1
C C34 0.1420(4) 0.3557(8) 0.1065(4) 0.0428(16) Uani d . 1
H H34 0.1617 0.4414 0.0952 0.051 Uiso calc R 1
C C35 0.0630(4) 0.3379(8) 0.0904(4) 0.0444(17) Uani d . 1
H H35 0.0291 0.4106 0.0680 0.053 Uiso calc R 1
C C36 0.0370(4) 0.2111(7) 0.1083(4) 0.0360(14) Uani d . 1
H H36 -0.0156 0.1978 0.0969 0.043 Uiso calc R 1

loop_
_atom_site_aniso_label
_atom_site_aniso_U_11
_atom_site_aniso_U_22
_atom_site_aniso_U_33
_atom_site_aniso_U_12
_atom_site_aniso_U_13
_atom_site_aniso_U_23
Br1 0.0467(5) 0.0495(5) 0.0644(5) -0.0007(3) 0.0268(4) -0.0178(4)
Si1 0.0234(8) 0.0314(9) 0.0324(8) -0.0019(6) 0.0098(6) -0.0012(7)
C1 0.020(3) 0.028(3) 0.041(3) -0.003(2) 0.009(2) 0.001(3)
C2 0.028(3) 0.035(3) 0.051(4) 0.000(3) 0.010(3) 0.009(3)
C3 0.034(4) 0.049(4) 0.052(4) -0.006(3) 0.004(3) 0.017(3)
C4 0.054(4) 0.061(5) 0.029(3) -0.020(4) -0.001(3) 0.014(3)
C5 0.073(6) 0.051(5) 0.034(4) -0.015(4) 0.013(4) -0.009(3)
C6 0.051(4) 0.035(4) 0.041(4) 0.001(3) 0.013(3) 0.004(3)
C7 0.022(3) 0.032(3) 0.036(3) -0.002(2) 0.007(2) 0.002(2)
C8 0.027(3) 0.034(3) 0.035(3) -0.004(2) 0.012(2) 0.002(3)
C9 0.033(3) 0.050(4) 0.051(4) 0.000(3) 0.023(3) 0.008(3)
C10 0.029(3) 0.049(4) 0.049(4) -0.006(3) 0.010(3) 0.001(3)
C11 0.033(3) 0.044(4) 0.038(3) -0.003(3) 0.002(3) 0.002(3)
C12 0.030(3) 0.049(4) 0.033(3) -0.008(3) 0.011(3) -0.004(3)
C13 0.029(3) 0.032(3) 0.033(3) -0.004(2) 0.010(2) 0.004(2)
C14 0.026(3) 0.039(3) 0.033(3) -0.002(3) 0.008(2) 0.004(3)
C15 0.030(3) 0.061(5) 0.040(4) -0.011(3) 0.012(3) 0.004(3)
C16 0.047(4) 0.029(3) 0.045(4) -0.005(3) 0.024(3) 0.005(3)
C17 0.053(4) 0.050(4) 0.046(4) -0.024(4) 0.033(3) -0.018(3)
C18 0.026(3) 0.041(4) 0.041(3) 0.003(3) 0.013(3) 0.003(3)
Br2 0.0459(5) 0.0498(5) 0.0634(5) 0.0038(3) 0.0250(4) -0.0172(4)
Si2 0.0226(8) 0.0325(9) 0.0340(8) 0.0000(6) 0.0120(6) -0.0026(7)
C19 0.027(3) 0.031(3) 0.034(3) -0.001(2) 0.013(2) 0.000(2)
C20 0.027(3) 0.039(3) 0.027(3) -0.001(2) 0.009(2) 0.003(2)
C21 0.032(3) 0.057(4) 0.041(4) -0.002(3) 0.017(3) 0.007(3)
C22 0.029(3) 0.037(4) 0.047(4) -0.002(3) 0.012(3) 0.000(3)
C23 0.037(3) 0.051(4) 0.032(3) 0.002(3) 0.008(3) -0.005(3)
C24 0.038(3) 0.045(4) 0.034(3) 0.003(3) 0.017(3) -0.006(3)
C25 0.019(3) 0.026(3) 0.043(3) 0.000(2) 0.010(2) 0.005(2)
C26 0.043(4) 0.031(3) 0.037(3) 0.005(3) 0.011(3) 0.006(3)
C27 0.055(5) 0.050(4) 0.039(4) -0.013(4) 0.014(3) 0.002(3)
C28 0.037(4) 0.056(4) 0.034(3) -0.011(3) 0.003(3) 0.012(3)
C29 0.033(3) 0.040(4) 0.046(4) -0.004(3) 0.005(3) 0.013(3)
C30 0.031(3) 0.033(3) 0.047(4) 0.000(3) 0.010(3) 0.004(3)
C31 0.025(3) 0.040(3) 0.031(3) -0.003(3) 0.011(2) -0.002(3)
C32 0.030(3) 0.047(4) 0.033(3) -0.005(3) 0.013(2) -0.001(3)
C33 0.042(4) 0.059(5) 0.038(4) -0.015(3) 0.014(3) 0.005(3)
C34 0.051(4) 0.043(4) 0.041(4) -0.007(3) 0.023(3) 0.005(3)
C35 0.050(4) 0.039(4) 0.048(4) 0.014(3) 0.020(3) 0.014(3)
C36 0.036(3) 0.037(3) 0.039(3) 0.001(3) 0.019(3) 0.001(3)

loop_
_atom_type_symbol
_atom_type_description
_atom_type_scat_dispersion_real
_atom_type_scat_dispersion_imag
_atom_type_scat_source
C C 0.0033 0.0016 'International Tables Vol C Tables 4.2.6.8 and 6.1.1.4'
H H 0.0000 0.0000 'International Tables Vol C Tables 4.2.6.8 and 6.1.1.4'
Br Br -0.2901 2.4595 'International Tables Vol C Tables 4.2.6.8 and 6.1.1.4'
Si Si 0.0817 0.0704 'International Tables Vol C Tables 4.2.6.8 and 6.1.1.4'

loop_
_geom_angle_atom_site_label_1
_geom_angle_atom_site_label_2
_geom_angle_atom_site_label_3
_geom_angle
C13 Si1 C7 112.1(3)
C13 Si1 C1 109.7(3)
C7 Si1 C1 112.6(3)
C13 Si1 Br1 108.3(2)
C7 Si1 Br1 106.1(2)
C1 Si1 Br1 107.8(2)
C6 C1 C2 117.7(6)
C6 C1 Si1 118.6(5)
C2 C1 Si1 123.7(5)
C3 C2 C1 121.2(7)
C3 C2 H2 119.4
C1 C2 H2 119.4
C2 C3 C4 120.3(7)
C2 C3 H3 119.8
C4 C3 H3 119.8
C3 C4 C5 119.6(7)
C3 C4 H4 120.2
C5 C4 H4 120.2
C6 C5 C4 119.6(8)
C6 C5 H5 120.2
C4 C5 H5 120.2
C5 C6 C1 121.6(7)
C5 C6 H6 119.2
C1 C6 H6 119.2
C12 C7 C8 118.5(5)
C12 C7 Si1 120.2(5)
C8 C7 Si1 121.4(5)
C7 C8 C9 119.5(6)
C7 C8 H8 120.2
C9 C8 H8 120.2
C10 C9 C8 121.2(6)
C10 C9 H9 119.4
C8 C9 H9 119.4
C9 C10 C11 119.1(6)
C9 C10 H10 120.5
C11 C10 H10 120.5
C12 C11 C10 120.8(6)
C12 C11 H11 119.6
C10 C11 H11 119.6
C11 C12 C7 121.0(6)
C11 C12 H12 119.5
C7 C12 H12 119.5
C18 C13 C14 117.4(6)
C18 C13 Si1 123.0(5)
C14 C13 Si1 119.5(5)
C15 C14 C13 121.1(6)
C15 C14 H14 119.5
C13 C14 H14 119.5
C14 C15 C16 119.8(6)
C14 C15 H15 120.1
C16 C15 H15 120.1
C17 C16 C15 117.9(7)
C17 C16 H16 121.1
C15 C16 H16 121.1
C16 C17 C18 124.5(8)
C16 C17 H17 117.7
C18 C17 H17 117.7
C17 C18 C13 119.3(7)
C17 C18 H18 120.3
C13 C18 H18 120.3
C31 Si2 C25 109.0(3)
C31 Si2 C19 113.9(3)
C25 Si2 C19 111.6(3)
C31 Si2 Br2 107.3(2)
C25 Si2 Br2 108.4(2)
C19 Si2 Br2 106.3(2)
C24 C19 C20 117.7(6)
C24 C19 Si2 122.0(5)
C20 C19 Si2 120.3(5)
C21 C20 C19 120.2(6)
C21 C20 H20 119.9
C19 C20 H20 119.9
C22 C21 C20 120.4(6)
C22 C21 H21 119.8
C20 C21 H21 119.8
C21 C22 C23 119.7(6)
C21 C22 H22 120.2
C23 C22 H22 120.2
C24 C23 C22 120.4(6)
C24 C23 H23 119.8
C22 C23 H23 119.8
C23 C24 C19 121.6(6)
C23 C24 H24 119.2
C19 C24 H24 119.2
C26 C25 C30 119.1(6)
C26 C25 Si2 118.2(5)
C30 C25 Si2 122.6(5)
C27 C26 C25 120.6(7)
C27 C26 H26 119.7
C25 C26 H26 119.7
C26 C27 C28 120.6(7)
C26 C27 H27 119.7
C28 C27 H27 119.7
C29 C28 C27 118.8(7)
C29 C28 H28 120.6
C27 C28 H28 120.6
C28 C29 C30 121.6(7)
C28 C29 H29 119.2
C30 C29 H29 119.2
C29 C30 C25 119.2(7)
C29 C30 H30 120.4
C25 C30 H30 120.4
C36 C31 C32 116.5(6)
C36 C31 Si2 123.1(5)
C32 C31 Si2 120.3(5)
C33 C32 C31 121.8(7)
C33 C32 H32 119.1
C31 C32 H32 119.1
C34 C33 C32 120.8(7)
C34 C33 H33 119.6
C32 C33 H33 119.6
C33 C34 C35 119.9(7)
C33 C34 H34 120.0
C35 C34 H34 120.0
C36 C35 C34 117.9(6)
C36 C35 H35 121.1
C34 C35 H35 121.1
C35 C36 C31 123.1(6)
C35 C36 H36 118.5
C31 C36 H36 118.5

loop_
_geom_bond_atom_site_label_1
_geom_bond_atom_site_label_2
_geom_bond_distance
Br1 Si1 2.2486(18)
Si1 C13 1.863(6)
Si1 C7 1.865(6)
Si1 C1 1.870(7)
C1 C6 1.393(10)
C1 C2 1.409(9)
C2 C3 1.379(11)
C2 H2 0.9500
C3 C4 1.384(13)
C3 H3 0.9500
C4 C5 1.406(12)
C4 H4 0.9500
C5 C6 1.383(11)
C5 H5 0.9500
C6 H6 0.9500
C7 C12 1.403(9)
C7 C8 1.412(9)
C8 C9 1.404(9)
C8 H8 0.9500
C9 C10 1.379(11)
C9 H9 0.9500
C10 C11 1.400(10)
C10 H10 0.9500
C11 C12 1.376(9)
C11 H11 0.9500
C12 H12 0.9500
C13 C18 1.397(9)
C13 C14 1.407(8)
C14 C15 1.389(10)
C14 H14 0.9500
C15 C16 1.387(10)
C15 H15 0.9500
C16 C17 1.351(10)
C16 H16 0.9500
C17 C18 1.353(10)
C17 H17 0.9500
C18 H18 0.9500
Br2 Si2 2.2440(18)
Si2 C31 1.861(7)
Si2 C25 1.870(7)
Si2 C19 1.870(6)
C19 C24 1.407(9)
C19 C20 1.412(8)
C20 C21 1.399(9)
C20 H20 0.9500
C21 C22 1.379(10)
C21 H21 0.9500
C22 C23 1.398(10)
C22 H22 0.9500
C23 C24 1.365(10)
C23 H23 0.9500
C24 H24 0.9500
C25 C26 1.401(9)
C25 C30 1.408(9)
C26 C27 1.373(10)
C26 H26 0.9500
C27 C28 1.408(11)
C27 H27 0.9500
C28 C29 1.376(12)
C28 H28 0.9500
C29 C30 1.395(10)
C29 H29 0.9500
C30 H30 0.9500
C31 C36 1.398(9)
C31 C32 1.401(9)
C32 C33 1.380(10)
C32 H32 0.9500
C33 C34 1.365(11)
C33 H33 0.9500
C34 C35 1.424(11)
C34 H34 0.9500
C35 C36 1.387(10)
C35 H35 0.9500
C36 H36 0.9500

loop_
_geom_torsion_atom_site_label_1
_geom_torsion_atom_site_label_2
_geom_torsion_atom_site_label_3
_geom_torsion_atom_site_label_4
_geom_torsion
C13 Si1 C1 C6 -50.7(6)
C7 Si1 C1 C6 74.9(6)
Br1 Si1 C1 C6 -168.4(5)
C13 Si1 C1 C2 129.0(5)
C7 Si1 C1 C2 -105.5(5)
Br1 Si1 C1 C2 11.2(6)
C6 C1 C2 C3 -0.1(10)
Si1 C1 C2 C3 -179.8(5)
C1 C2 C3 C4 -0.8(11)
C2 C3 C4 C5 0.2(12)
C3 C4 C5 C6 1.2(13)
C4 C5 C6 C1 -2.1(13)
C2 C1 C6 C5 1.6(11)
Si1 C1 C6 C5 -178.8(7)
C13 Si1 C7 C12 -66.3(6)
C1 Si1 C7 C12 169.5(5)
Br1 Si1 C7 C12 51.8(6)
C13 Si1 C7 C8 113.1(5)
C1 Si1 C7 C8 -11.1(6)
Br1 Si1 C7 C8 -128.9(5)
C12 C7 C8 C9 -0.1(10)
Si1 C7 C8 C9 -179.5(5)
C7 C8 C9 C10 -0.2(11)
C8 C9 C10 C11 0.1(12)
C9 C10 C11 C12 0.4(12)
C10 C11 C12 C7 -0.7(12)
C8 C7 C12 C11 0.6(10)
Si1 C7 C12 C11 180.0(6)
C7 Si1 C13 C18 -3.8(7)
C1 Si1 C13 C18 122.1(6)
Br1 Si1 C13 C18 -120.5(5)
C7 Si1 C13 C14 177.9(5)
C1 Si1 C13 C14 -56.2(6)
Br1 Si1 C13 C14 61.2(5)
C18 C13 C14 C15 -1.3(10)
Si1 C13 C14 C15 177.1(5)
C13 C14 C15 C16 0.5(10)
C14 C15 C16 C17 -0.1(10)
C15 C16 C17 C18 0.7(11)
C16 C17 C18 C13 -1.6(11)
C14 C13 C18 C17 1.9(10)
Si1 C13 C18 C17 -176.5(5)
C31 Si2 C19 C24 67.8(6)
C25 Si2 C19 C24 -168.1(5)
Br2 Si2 C19 C24 -50.1(6)
C31 Si2 C19 C20 -113.1(5)
C25 Si2 C19 C20 10.9(6)
Br2 Si2 C19 C20 129.0(5)
C24 C19 C20 C21 -0.4(10)
Si2 C19 C20 C21 -179.5(5)
C19 C20 C21 C22 1.3(11)
C20 C21 C22 C23 -0.7(11)
C21 C22 C23 C24 -0.9(11)
C22 C23 C24 C19 1.8(12)
C20 C19 C24 C23 -1.2(10)
Si2 C19 C24 C23 177.9(6)
C31 Si2 C25 C26 49.0(6)
C19 Si2 C25 C26 -77.8(5)
Br2 Si2 C25 C26 165.4(4)
C31 Si2 C25 C30 -131.0(5)
C19 Si2 C25 C30 102.3(5)
Br2 Si2 C25 C30 -14.5(6)
C30 C25 C26 C27 -0.3(10)
Si2 C25 C26 C27 179.8(6)
C25 C26 C27 C28 -0.1(11)
C26 C27 C28 C29 0.3(11)
C27 C28 C29 C30 -0.2(11)
C28 C29 C30 C25 -0.2(10)
C26 C25 C30 C29 0.4(9)
Si2 C25 C30 C29 -179.6(5)
C25 Si2 C31 C36 -119.2(5)
C19 Si2 C31 C36 6.2(7)
Br2 Si2 C31 C36 123.6(5)
C25 Si2 C31 C32 57.7(6)
C19 Si2 C31 C32 -176.9(5)
Br2 Si2 C31 C32 -59.4(5)
C36 C31 C32 C33 0.5(10)
Si2 C31 C32 C33 -176.7(5)
C31 C32 C33 C34 0.7(11)
C32 C33 C34 C35 -1.1(11)
C33 C34 C35 C36 0.2(11)
C34 C35 C36 C31 1.0(11)
C32 C31 C36 C35 -1.3(10)
Si2 C31 C36 C35 175.8(6)

loop_
_cod_related_entry_id
_cod_related_entry_database
_cod_related_entry_code
1 ChemSpider 539756
